data_7058746
loop_
_publ_author_name
'Belyaev, Andrey'
'Kolesnikov, Ilya'
'Melnikov, Alexei S.'
'Gurzhiy, Vladislav V.'
'Tunik, Sergey P.'
'Koshevoy, Igor O.'

_publ_section_title
;
 Solution versus solid-state dual emission of the Au(i)-alkynyl
 diphosphine complexes via modification of polyaromatic spacers
;
_journal_issue 35
_journal_name_full 'New Journal of Chemistry'
_journal_page_first 13741
_journal_paper_doi 10.1039/C9NJ03426A
_journal_volume 43
_journal_year 2019
_chemical_formula_moiety 'C50 H36 Au2 P2, C H2 Cl2'
_chemical_formula_sum 'C51 H38 Au2 Cl2 P2'
_chemical_formula_weight 1177.58
_space_group_crystal_system monoclinic
_space_group_IT_number 15
_space_group_name_Hall '-C 2yc'
_space_group_name_H-M_alt 'C 1 2/c 1'
_symmetry_space_group_name_Hall '-C 2yc'
_symmetry_space_group_name_H-M 'C 1 2/c 1'
_atom_sites_solution_hydrogens geom
_audit_creation_date 2015-03-14
_audit_creation_method
;
Olex2 1.2
(compiled 2015.01.26 svn.r3150 for OlexSys, GUI svn.r4998)
;
_audit_update_record
;
2015-03-17 deposited with the CCDC.    2019-08-08 downloaded from the CCDC.
;
_cell_angle_alpha 90
_cell_angle_beta 118.544(5)
_cell_angle_gamma 90
_cell_formula_units_Z 4
_cell_length_a 21.2923(9)
_cell_length_b 10.4445(2)
_cell_length_c 21.9593(8)
_cell_measurement_reflns_used 10722
_cell_measurement_temperature 100(2)
_cell_measurement_theta_max 36.5530
_cell_measurement_theta_min 3.5090
_cell_volume 4289.9(3)
_computing_cell_refinement
;
CrysAlisPro, Agilent Technologies,
Version 1.171.36.32 (release 02-08-2013 CrysAlis171 .NET)
(compiled Aug  2 2013,16:46:58)
;
_computing_data_collection
;
CrysAlisPro, Agilent Technologies,
Version 1.171.36.32 (release 02-08-2013 CrysAlis171 .NET)
(compiled Aug  2 2013,16:46:58)
;
_computing_data_reduction
;
CrysAlisPro, Agilent Technologies,
Version 1.171.36.32 (release 02-08-2013 CrysAlis171 .NET)
(compiled Aug  2 2013,16:46:58)
;
_computing_molecular_graphics 'Olex2 (Dolomanov et al., 2009)'
_computing_publication_material 'Olex2 (Dolomanov et al., 2009)'
_computing_structure_refinement 'ShelXL (Sheldrick, 2008)'
_diffrn_ambient_temperature 100(2)
_diffrn_detector_area_resol_mean 10.3829
_diffrn_measured_fraction_theta_full 0.990
_diffrn_measured_fraction_theta_max 0.984
_diffrn_measurement_details
;
#__ type_ start__ end____ width___ exp.time_
  1 omega  -32.00   -3.00   1.0000   15.0000
omega____ theta____ kappa____ phi______ frames
    -      -28.1623  -57.0000   90.0000 29

#__ type_ start__ end____ width___ exp.time_
  2 omega   67.00  117.00   1.0000   15.0000
omega____ theta____ kappa____ phi______ frames
    -       30.0373 -178.0000 -180.0000 50

#__ type_ start__ end____ width___ exp.time_
  3 omega  -44.00   40.00   1.0000   15.0000
omega____ theta____ kappa____ phi______ frames
    -       30.0373  -38.0000 -150.0000 84

#__ type_ start__ end____ width___ exp.time_
  4 omega    0.00  104.00   1.0000   15.0000
omega____ theta____ kappa____ phi______ frames
    -       30.0373   57.0000    0.0000 104
;
_diffrn_measurement_device_type 'SuperNova, Dual, Cu at zero, Atlas'
_diffrn_measurement_method '\w scans'
_diffrn_orient_matrix_UB_11 0.0286972000
_diffrn_orient_matrix_UB_12 -0.0417508000
_diffrn_orient_matrix_UB_13 0.0061138000
_diffrn_orient_matrix_UB_21 -0.0230056000
_diffrn_orient_matrix_UB_22 -0.0534818000
_diffrn_orient_matrix_UB_23 -0.0071238000
_diffrn_orient_matrix_UB_31 -0.0092042000
_diffrn_orient_matrix_UB_32 0.0035225000
_diffrn_orient_matrix_UB_33 -0.0355510000
_diffrn_radiation_monochromator mirror
_diffrn_radiation_type MoK\a
_diffrn_radiation_wavelength 0.71073
_diffrn_reflns_av_R_equivalents 0.0436
_diffrn_reflns_av_unetI/netI 0.0539
_diffrn_reflns_Laue_measured_fraction_full 0.990
_diffrn_reflns_Laue_measured_fraction_max 0.984
_diffrn_reflns_limit_h_max 27
_diffrn_reflns_limit_h_min -29
_diffrn_reflns_limit_k_max 14
_diffrn_reflns_limit_k_min -13
_diffrn_reflns_limit_l_max 30
_diffrn_reflns_limit_l_min -30
_diffrn_reflns_number 14471
_diffrn_reflns_point_group_measured_fraction_full 0.990
_diffrn_reflns_point_group_measured_fraction_max 0.984
_diffrn_reflns_theta_full 25.242
_diffrn_reflns_theta_max 30.000
_diffrn_reflns_theta_min 3.413
_diffrn_source 'SuperNova (Mo) X-ray Source'
_exptl_absorpt_coefficient_mu 7.066
_exptl_absorpt_correction_T_max 1.00000
_exptl_absorpt_correction_T_min 0.20395
_exptl_absorpt_correction_type multi-scan
_exptl_absorpt_process_details
;
CrysAlisPro, Agilent Technologies,
Version 1.171.36.32 (release 02-08-2013 CrysAlis171 .NET)
(compiled Aug  2 2013,16:46:58)
Empirical absorption correction using spherical harmonics,
 implemented in SCALE3 ABSPACK scaling algorithm.
;
_exptl_crystal_colour 'translucent colorless'
_exptl_crystal_density_diffrn 1.823
_exptl_crystal_description prism
_exptl_crystal_F_000 2264
_exptl_crystal_size_max 0.24
_exptl_crystal_size_mid 0.16
_exptl_crystal_size_min 0.09
_refine_diff_density_max 1.870
_refine_diff_density_min -2.002
_refine_diff_density_rms 0.167
_refine_ls_extinction_method none
_refine_ls_goodness_of_fit_ref 1.059
_refine_ls_hydrogen_treatment constr
_refine_ls_matrix_type full
_refine_ls_number_parameters 258
_refine_ls_number_reflns 6165
_refine_ls_number_restraints 0
_refine_ls_restrained_S_all 1.059
_refine_ls_R_factor_all 0.0362
_refine_ls_R_factor_gt 0.0315
_refine_ls_shift/su_max 0.000
_refine_ls_shift/su_mean 0.000
_refine_ls_structure_factor_coef Fsqd
_refine_ls_weighting_details 'w=1/[\s^2^(Fo^2^)+(0.0230P)^2^] where P=(Fo^2^+2Fc^2^)/3'
_refine_ls_weighting_scheme calc
_refine_ls_wR_factor_gt 0.0671
_refine_ls_wR_factor_ref 0.0705
_reflns_Friedel_coverage 0.000
_reflns_number_gt 5523
_reflns_number_total 6165
_reflns_threshold_expression 'I > 2\s(I)'
_cod_data_source_file c9nj03426a2.cif
_cod_data_source_block Complex_10
_cod_depositor_comments 'Adding full bibliography for 7058741--7058748.cif.'
_cod_database_code 7058746
_shelxl_version_number 2013-4
_shelx_space_group_comment
;
The symmetry employed for this shelxl refinement is uniquely defined
by the following loop, which should always be used as a source of
symmetry information in preference to the above space-group names.
They are only intended as comments.
;
_reflns_odcompleteness_completeness 96.70
_reflns_odcompleteness_iscentric 1
_reflns_odcompleteness_theta 35.02
_olex2_refinement_description
;
1. Fixed Uiso
 At 1.2 times of:
  All C(H) groups, All C(H,H) groups
2. Others
 Fixed Sof: H33A(0.5) H33B(0.5)
3.a Secondary CH2 refined with riding coordinates:
 C33(H33A,H33B)
3.b Aromatic/amide H refined with riding coordinates:
 C2(H2), C4(H4), C5(H5), C17(H17), C18(H18), C19(H19), C20(H20), C21(H21),
 C23(H23), C24(H24), C25(H25), C26(H26), C27(H27), C28(H28), C29(H29), C30(H30),
  C31(H31), C32(H32)
;

loop_
_space_group_symop_operation_xyz
'x, y, z'
'-x, y, -z+1/2'
'x+1/2, y+1/2, z'
'-x+1/2, y+1/2, -z+1/2'
'-x, -y, -z'
'x, -y, z-1/2'
'-x+1/2, -y+1/2, -z'
'x+1/2, -y+1/2, z-1/2'

loop_
_atom_site_label
_atom_site_type_symbol
_atom_site_fract_x
_atom_site_fract_y
_atom_site_fract_z
_atom_site_U_iso_or_equiv
_atom_site_adp_type
_atom_site_occupancy
_atom_site_site_symmetry_order
_atom_site_calc_flag
_atom_site_refinement_flags_posn
_atom_site_refinement_flags_adp
_atom_site_refinement_flags_occupancy
Au1 Au 0.42544(2) 0.77648(2) 0.67919(2) 0.01380(5) Uani 1 1 d . . .
P1 P 0.45205(5) 0.68842(9) 0.59933(4) 0.01316(17) Uani 1 1 d . . .
C1 C 0.46547(18) 0.8053(4) 0.54533(16) 0.0141(7) Uani 1 1 d . . .
C2 C 0.48685(18) 0.9267(4) 0.57046(16) 0.0143(7) Uani 1 1 d . . .
H2 H 0.4906 0.9493 0.6131 0.017 Uiso 1 1 calc R . .
C3 C 0.50325(18) 1.0183(4) 0.53266(15) 0.0133(7) Uani 1 1 d . . .
C4 C 0.52713(19) 1.1426(4) 0.55815(16) 0.0166(7) Uani 1 1 d . . .
H4 H 0.5324 1.1660 0.6012 0.020 Uiso 1 1 calc R . .
C5 C 0.5427(2) 1.2295(4) 0.52077(18) 0.0185(8) Uani 1 1 d . . .
H5 H 0.5586 1.3110 0.5384 0.022 Uiso 1 1 calc R . .
C11 C 0.38885(18) 0.8566(4) 0.73946(17) 0.0156(7) Uani 1 1 d . . .
C12 C 0.36235(19) 0.9032(4) 0.77078(17) 0.0188(8) Uani 1 1 d . . .
C15 C 0.32679(18) 0.9568(4) 0.80711(17) 0.0177(7) Uani 1 1 d . . .
C16 C 0.37866(19) 0.5872(4) 0.53971(16) 0.0160(7) Uani 1 1 d . . .
C17 C 0.31409(19) 0.6453(4) 0.49254(18) 0.0224(8) Uani 1 1 d . . .
H17 H 0.3107 0.7341 0.4894 0.027 Uiso 1 1 calc R . .
C18 C 0.2555(2) 0.5708(5) 0.45070(19) 0.0263(9) Uani 1 1 d . . .
H18 H 0.2128 0.6099 0.4196 0.032 Uiso 1 1 calc R . .
C19 C 0.2596(2) 0.4382(5) 0.4546(2) 0.0332(11) Uani 1 1 d . . .
H19 H 0.2198 0.3885 0.4267 0.040 Uiso 1 1 calc R . .
C20 C 0.3235(2) 0.3804(5) 0.5003(2) 0.0312(10) Uani 1 1 d . . .
H20 H 0.3267 0.2916 0.5027 0.037 Uiso 1 1 calc R . .
C21 C 0.3826(2) 0.4536(4) 0.54259(19) 0.0254(9) Uani 1 1 d . . .
H21 H 0.4253 0.4137 0.5731 0.030 Uiso 1 1 calc R . .
C22 C 0.52965(18) 0.5854(4) 0.63379(16) 0.0151(7) Uani 1 1 d . . .
C23 C 0.5422(2) 0.5074(5) 0.6890(2) 0.0353(12) Uani 1 1 d . . .
H23 H 0.5113 0.5105 0.7078 0.042 Uiso 1 1 calc R . .
C24 C 0.6001(2) 0.4242(5) 0.7172(2) 0.0394(12) Uani 1 1 d . . .
H24 H 0.6070 0.3696 0.7534 0.047 Uiso 1 1 calc R . .
C25 C 0.6468(2) 0.4238(4) 0.6910(2) 0.0299(10) Uani 1 1 d . . .
H25 H 0.6867 0.3709 0.7107 0.036 Uiso 1 1 calc R . .
C26 C 0.6357(2) 0.4997(4) 0.6363(2) 0.0267(9) Uani 1 1 d . . .
H26 H 0.6675 0.4972 0.6185 0.032 Uiso 1 1 calc R . .
C27 C 0.5768(2) 0.5811(4) 0.60715(18) 0.0221(8) Uani 1 1 d . . .
H27 H 0.5691 0.6327 0.5697 0.026 Uiso 1 1 calc R . .
C28 C 0.3002(2) 1.0811(4) 0.7939(2) 0.0254(9) Uani 1 1 d . . .
H28 H 0.3077 1.1320 0.7631 0.031 Uiso 1 1 calc R . .
C29 C 0.2627(2) 1.1306(4) 0.8260(2) 0.0325(10) Uani 1 1 d . . .
H29 H 0.2448 1.2136 0.8163 0.039 Uiso 1 1 calc R . .
C30 C 0.2521(2) 1.0567(5) 0.8716(2) 0.0359(11) Uani 1 1 d . . .
H30 H 0.2272 1.0895 0.8932 0.043 Uiso 1 1 calc R . .
C31 C 0.2785(3) 0.9331(6) 0.8857(2) 0.0429(13) Uani 1 1 d . . .
H31 H 0.2716 0.8835 0.9172 0.052 Uiso 1 1 calc R . .
C32 C 0.3153(2) 0.8823(5) 0.8534(2) 0.0321(10) Uani 1 1 d . . .
H32 H 0.3321 0.7986 0.8627 0.039 Uiso 1 1 calc R . .
Cl1 Cl 0.44421(7) 0.19637(13) 0.67699(5) 0.0358(3) Uani 1 1 d . . .
C33 C 0.5000 0.1042(7) 0.7500 0.0412(17) Uani 1 2 d S T P
H33A H 0.5295 0.0494 0.7384 0.049 Uiso 0.5 1 calc R . .
H33B H 0.4705 0.0494 0.7616 0.049 Uiso 0.5 1 calc R . .

loop_
_atom_site_aniso_label
_atom_site_aniso_U_11
_atom_site_aniso_U_22
_atom_site_aniso_U_33
_atom_site_aniso_U_23
_atom_site_aniso_U_13
_atom_site_aniso_U_12
Au1 0.01804(8) 0.01327(8) 0.01314(7) 0.00022(5) 0.00992(6) 0.00001(5)
P1 0.0184(4) 0.0122(4) 0.0127(4) 0.0007(3) 0.0106(3) -0.0010(4)
C1 0.0132(15) 0.0157(18) 0.0126(14) 0.0017(13) 0.0055(13) 0.0005(14)
C2 0.0156(16) 0.0163(18) 0.0102(13) -0.0022(13) 0.0055(12) -0.0067(14)
C3 0.0127(15) 0.0132(17) 0.0112(13) 0.0029(13) 0.0035(12) 0.0020(14)
C4 0.0251(18) 0.0142(18) 0.0106(14) -0.0028(13) 0.0086(13) -0.0052(16)
C5 0.0255(19) 0.0144(19) 0.0168(16) 0.0004(14) 0.0111(15) 0.0000(15)
C11 0.0151(16) 0.0128(17) 0.0152(15) -0.0018(13) 0.0041(13) -0.0044(14)
C12 0.0184(17) 0.0174(19) 0.0165(15) -0.0015(14) 0.0050(14) -0.0016(15)
C15 0.0142(16) 0.022(2) 0.0161(15) -0.0037(15) 0.0063(13) 0.0006(15)
C16 0.0177(17) 0.0189(19) 0.0135(14) -0.0007(14) 0.0091(13) -0.0038(15)
C17 0.0209(18) 0.026(2) 0.0232(17) -0.0036(17) 0.0129(15) 0.0043(17)
C18 0.0156(17) 0.043(3) 0.0221(17) -0.0076(19) 0.0101(15) -0.0005(19)
C19 0.031(2) 0.047(3) 0.0231(18) -0.008(2) 0.0149(17) -0.020(2)
C20 0.042(2) 0.020(2) 0.0277(19) -0.0036(17) 0.0130(19) -0.017(2)
C21 0.027(2) 0.022(2) 0.0203(17) 0.0017(16) 0.0059(15) -0.0064(18)
C22 0.0153(16) 0.0138(17) 0.0152(14) 0.0023(13) 0.0064(13) 0.0003(14)
C23 0.031(2) 0.048(3) 0.033(2) 0.024(2) 0.0198(19) 0.008(2)
C24 0.028(2) 0.041(3) 0.043(2) 0.026(2) 0.012(2) 0.007(2)
C25 0.0193(19) 0.018(2) 0.041(2) 0.0015(19) 0.0057(18) 0.0018(17)
C26 0.0217(19) 0.027(2) 0.032(2) -0.0047(18) 0.0135(16) 0.0051(18)
C27 0.0242(19) 0.024(2) 0.0201(16) 0.0002(16) 0.0119(15) 0.0027(17)
C28 0.027(2) 0.019(2) 0.038(2) -0.0042(18) 0.0216(18) -0.0015(18)
C29 0.029(2) 0.014(2) 0.058(3) -0.009(2) 0.024(2) 0.0032(18)
C30 0.035(2) 0.049(3) 0.034(2) -0.010(2) 0.0252(19) 0.002(2)
C31 0.052(3) 0.060(4) 0.032(2) 0.013(2) 0.033(2) 0.018(3)
C32 0.042(3) 0.031(3) 0.029(2) 0.0143(19) 0.0216(19) 0.020(2)
Cl1 0.0477(7) 0.0344(6) 0.0295(5) 0.0040(5) 0.0219(5) 0.0054(6)
C33 0.048(4) 0.018(3) 0.041(3) 0.000 0.008(3) 0.000

loop_
_atom_type_symbol
_atom_type_description
_atom_type_scat_dispersion_real
_atom_type_scat_dispersion_imag
_atom_type_scat_source
C C 0.0033 0.0016 'International Tables Vol C Tables 4.2.6.8 and 6.1.1.4'
H H 0.0000 0.0000 'International Tables Vol C Tables 4.2.6.8 and 6.1.1.4'
Au Au -2.0133 8.8022 'International Tables Vol C Tables 4.2.6.8 and 6.1.1.4'
Cl Cl 0.1484 0.1585 'International Tables Vol C Tables 4.2.6.8 and 6.1.1.4'
P P 0.1023 0.0942 'International Tables Vol C Tables 4.2.6.8 and 6.1.1.4'

loop_
_geom_angle_atom_site_label_1
_geom_angle_atom_site_label_2
_geom_angle_atom_site_label_3
_geom_angle
_geom_angle_site_symmetry_1
_geom_angle_site_symmetry_3
P1 Au1 Au1 104.53(2) . 2_656
C11 Au1 Au1 82.96(9) . 2_656
C11 Au1 P1 172.51(10) . .
C1 P1 Au1 113.93(13) . .
C1 P1 C16 105.62(16) . .
C16 P1 Au1 110.13(12) . .
C22 P1 Au1 115.59(11) . .
C22 P1 C1 106.02(17) . .
C22 P1 C16 104.69(18) . .
C2 C1 P1 119.0(2) . .
C2 C1 C5 120.1(3) . 5_676
C5 C1 P1 120.9(3) 5_676 .
C1 C2 H2 119.4 . .
C1 C2 C3 121.1(3) . .
C3 C2 H2 119.4 . .
C2 C3 C3 118.4(4) . 5_676
C4 C3 C2 122.2(3) . .
C4 C3 C3 119.3(4) . 5_676
C3 C4 H4 119.4 . .
C5 C4 C3 121.2(3) . .
C5 C4 H4 119.4 . .
C1 C5 H5 120.1 5_676 .
C4 C5 C1 119.8(4) . 5_676
C4 C5 H5 120.1 . .
C12 C11 Au1 175.1(3) . .
C11 C12 C15 177.2(4) . .
C28 C15 C12 120.8(4) . .
C28 C15 C32 118.6(4) . .
C32 C15 C12 120.4(4) . .
C17 C16 P1 118.7(3) . .
C21 C16 P1 122.3(3) . .
C21 C16 C17 118.8(4) . .
C16 C17 H17 119.9 . .
C18 C17 C16 120.1(4) . .
C18 C17 H17 119.9 . .
C17 C18 H18 119.7 . .
C17 C18 C19 120.7(4) . .
C19 C18 H18 119.7 . .
C18 C19 H19 120.3 . .
C20 C19 C18 119.4(4) . .
C20 C19 H19 120.3 . .
C19 C20 H20 119.7 . .
C21 C20 C19 120.6(4) . .
C21 C20 H20 119.7 . .
C16 C21 H21 119.8 . .
C20 C21 C16 120.3(4) . .
C20 C21 H21 119.8 . .
C23 C22 P1 118.4(3) . .
C23 C22 C27 118.6(4) . .
C27 C22 P1 123.0(3) . .
C22 C23 H23 119.3 . .
C22 C23 C24 121.5(4) . .
C24 C23 H23 119.3 . .
C23 C24 H24 120.6 . .
C25 C24 C23 118.8(4) . .
C25 C24 H24 120.6 . .
C24 C25 H25 119.4 . .
C26 C25 C24 121.1(4) . .
C26 C25 H25 119.4 . .
C25 C26 H26 120.1 . .
C25 C26 C27 119.9(4) . .
C27 C26 H26 120.1 . .
C22 C27 C26 120.1(4) . .
C22 C27 H27 119.9 . .
C26 C27 H27 119.9 . .
C15 C28 H28 119.5 . .
C15 C28 C29 121.0(4) . .
C29 C28 H28 119.5 . .
C28 C29 H29 120.1 . .
C30 C29 C28 119.8(4) . .
C30 C29 H29 120.1 . .
C29 C30 H30 120.0 . .
C29 C30 C31 120.0(4) . .
C31 C30 H30 120.0 . .
C30 C31 H31 119.6 . .
C30 C31 C32 120.7(5) . .
C32 C31 H31 119.6 . .
C15 C32 H32 120.1 . .
C31 C32 C15 119.9(4) . .
C31 C32 H32 120.1 . .
Cl1 C33 Cl1 113.6(4) . 2_656
Cl1 C33 H33A 108.9 . .
Cl1 C33 H33A 108.9 2_656 .
Cl1 C33 H33B 108.9 2_656 .
Cl1 C33 H33B 108.9 . .
H33A C33 H33B 107.7 . .

loop_
_geom_bond_atom_site_label_1
_geom_bond_atom_site_label_2
_geom_bond_distance
_geom_bond_site_symmetry_2
Au1 Au1 3.2118(3) 2_656
Au1 P1 2.2785(9) .
Au1 C11 2.011(4) .
P1 C1 1.817(4) .
P1 C16 1.822(4) .
P1 C22 1.807(4) .
C1 C2 1.371(5) .
C1 C5 1.424(5) 5_676
C2 H2 0.9300 .
C2 C3 1.415(5) .
C3 C3 1.426(6) 5_676
C3 C4 1.409(5) .
C4 H4 0.9300 .
C4 C5 1.366(5) .
C5 C1 1.424(5) 5_676
C5 H5 0.9300 .
C11 C12 1.183(5) .
C12 C15 1.449(5) .
C15 C28 1.390(6) .
C15 C32 1.393(6) .
C16 C17 1.404(5) .
C16 C21 1.397(6) .
C17 H17 0.9300 .
C17 C18 1.383(6) .
C18 H18 0.9300 .
C18 C19 1.388(7) .
C19 H19 0.9300 .
C19 C20 1.385(6) .
C20 H20 0.9300 .
C20 C21 1.384(5) .
C21 H21 0.9300 .
C22 C23 1.375(5) .
C22 C27 1.383(5) .
C23 H23 0.9300 .
C23 C24 1.389(7) .
C24 H24 0.9300 .
C24 C25 1.366(6) .
C25 H25 0.9300 .
C25 C26 1.362(6) .
C26 H26 0.9300 .
C26 C27 1.393(5) .
C27 H27 0.9300 .
C28 H28 0.9300 .
C28 C29 1.394(6) .
C29 H29 0.9300 .
C29 C30 1.367(7) .
C30 H30 0.9300 .
C30 C31 1.382(8) .
C31 H31 0.9300 .
C31 C32 1.389(6) .
C32 H32 0.9300 .
Cl1 C33 1.757(4) .
C33 Cl1 1.758(4) 2_656
C33 H33A 0.9700 .
C33 H33B 0.9700 .

loop_
_geom_torsion_atom_site_label_1
_geom_torsion_atom_site_label_2
_geom_torsion_atom_site_label_3
_geom_torsion_atom_site_label_4
_geom_torsion
_geom_torsion_site_symmetry_1
_geom_torsion_site_symmetry_4
Au1 P1 C1 C2 25.4(3) . .
Au1 P1 C1 C5 -157.6(3) . 5_676
Au1 P1 C16 C17 69.5(3) . .
Au1 P1 C16 C21 -105.8(3) . .
Au1 P1 C22 C23 37.5(4) . .
Au1 P1 C22 C27 -142.6(3) . .
P1 C1 C2 C3 175.2(3) . .
P1 C16 C17 C18 -174.5(3) . .
P1 C16 C21 C20 174.3(3) . .
P1 C22 C23 C24 178.8(4) . .
P1 C22 C27 C26 179.8(3) . .
C1 P1 C16 C17 -53.9(3) . .
C1 P1 C16 C21 130.7(3) . .
C1 P1 C22 C23 164.8(3) . .
C1 P1 C22 C27 -15.3(4) . .
C1 C2 C3 C3 0.3(6) . 5_676
C1 C2 C3 C4 -178.3(3) . .
C2 C3 C4 C5 180.0(4) . .
C3 C3 C4 C5 1.4(6) 5_676 .
C3 C4 C5 C1 0.2(6) . 5_676
C5 C1 C2 C3 -1.9(5) 5_676 .
C12 C15 C28 C29 176.5(4) . .
C12 C15 C32 C31 -177.3(4) . .
C15 C28 C29 C30 0.6(6) . .
C16 P1 C1 C2 146.4(3) . .
C16 P1 C1 C5 -36.6(3) . 5_676
C16 P1 C22 C23 -83.8(4) . .
C16 P1 C22 C27 96.1(3) . .
C16 C17 C18 C19 -0.1(6) . .
C17 C16 C21 C20 -1.0(6) . .
C17 C18 C19 C20 -0.8(6) . .
C18 C19 C20 C21 0.8(6) . .
C19 C20 C21 C16 0.1(6) . .
C21 C16 C17 C18 1.0(5) . .
C22 P1 C1 C2 -102.9(3) . .
C22 P1 C1 C5 74.2(3) . 5_676
C22 P1 C16 C17 -165.6(3) . .
C22 P1 C16 C21 19.1(4) . .
C22 C23 C24 C25 2.5(8) . .
C23 C22 C27 C26 -0.4(6) . .
C23 C24 C25 C26 -2.5(8) . .
C24 C25 C26 C27 1.2(7) . .
C25 C26 C27 C22 0.3(6) . .
C27 C22 C23 C24 -1.0(7) . .
C28 C15 C32 C31 -0.6(6) . .
C28 C29 C30 C31 -0.2(7) . .
C29 C30 C31 C32 -0.6(8) . .
C30 C31 C32 C15 1.0(7) . .
C32 C15 C28 C29 -0.1(6) . .
